data_4064805
loop_
_publ_author_name
'Hirano, Masafumi'
'Tatesawa, Shin-ya'
'Yabukami, Minoru'
'Ishihara, Yoko'
'Hara, Yusuke'
'Komine, Nobuyuki'
'Komiya, Sanshiro'

_publ_section_title
;
 Carbon--Hydrogen Bond Cleavage Reaction in Four-Coordinate
 (2,6-Dimethylbenzenethiolato)platinum(II) Complexes. Dramatic
 Acceleration by Thiolato Hydrogen Acceptor
;
_journal_issue 19
_journal_name_full Organometallics
_journal_page_first 5110
_journal_paper_doi 10.1021/om200345h
_journal_volume 30
_journal_year 2011
_chemical_formula_moiety 'C44.50 H47 Cl P2 Pt S2'
_chemical_formula_sum 'C44.5 H47 Cl P2 Pt S2'
_chemical_formula_weight 938.47
_space_group_IT_number 61
_symmetry_cell_setting orthorhombic
_symmetry_Int_Tables_number 61
_symmetry_space_group_name_Hall '-P 2ac 2ab'
_symmetry_space_group_name_H-M 'P b c a'
_atom_sites_solution_hydrogens geom
_atom_sites_solution_primary direct
_atom_sites_solution_secondary difmap
_cell_angle_alpha 90.0000
_cell_angle_beta 90.0000
_cell_angle_gamma 90.0000
_cell_formula_units_Z 8
_cell_length_a 16.503(2)
_cell_length_b 16.256(2)
_cell_length_c 32.140(4)
_cell_measurement_reflns_used 19527
_cell_measurement_temperature 200
_cell_measurement_theta_max 27.48
_cell_measurement_theta_min 3.04
_cell_volume 8622.3(18)
_computing_cell_refinement CrystalClear
_computing_data_collection 'CrystalClear (Rigaku Inc., 2007)'
_computing_data_reduction CrystalClear
_computing_molecular_graphics 'CrystalStructure 4.0'
_computing_publication_material 'CrystalStructure 4.0 (Rigaku, 2010)'
_computing_structure_refinement 'SHELXL97 (Sheldrick, 2008)'
_computing_structure_solution 'SIR92 (Altomare, et al., 1994)'
_diffrn_ambient_temperature 200
_diffrn_detector_area_resol_mean 7.314
_diffrn_measured_fraction_theta_full 0.995
_diffrn_measured_fraction_theta_max 0.995
_diffrn_measurement_device_type 'Rigaku Mercury70'
_diffrn_measurement_method \w
_diffrn_radiation_type 'Mo K\a'
_diffrn_radiation_wavelength 0.71075
_diffrn_reflns_av_R_equivalents 0.0289
_diffrn_reflns_limit_h_max 20
_diffrn_reflns_limit_h_min -21
_diffrn_reflns_limit_k_max 19
_diffrn_reflns_limit_k_min -21
_diffrn_reflns_limit_l_max 41
_diffrn_reflns_limit_l_min -26
_diffrn_reflns_number 60763
_diffrn_reflns_theta_full 27.51
_diffrn_reflns_theta_max 27.50
_diffrn_standards_number 0
_exptl_absorpt_coefficient_mu 3.504
_exptl_absorpt_correction_T_max 0.704
_exptl_absorpt_correction_T_min 0.522
_exptl_absorpt_correction_type numerical
_exptl_absorpt_process_details 'NUMABS (Rigaku, 1999)'
_exptl_crystal_colour yellow
_exptl_crystal_density_diffrn 1.446
_exptl_crystal_density_method 'not measured'
_exptl_crystal_description prism
_exptl_crystal_F_000 3768.00
_exptl_crystal_size_max 0.350
_exptl_crystal_size_mid 0.156
_exptl_crystal_size_min 0.100
_refine_diff_density_max 2.980
_refine_diff_density_min -1.060
_refine_ls_extinction_method none
_refine_ls_goodness_of_fit_ref 1.080
_refine_ls_hydrogen_treatment constr
_refine_ls_number_parameters 454
_refine_ls_number_reflns 9858
_refine_ls_number_restraints 0
_refine_ls_R_factor_gt 0.0510
_refine_ls_shift/su_max 0.001
_refine_ls_structure_factor_coef Fsqd
_refine_ls_weighting_details 'w = 1/[\s^2^(Fo^2^)+(0.0863P)^2^+26.4799P] where P=(Fo^2^+2Fc^2^)/3'
_refine_ls_weighting_scheme calc
_refine_ls_wR_factor_ref 0.1569
_reflns_number_gt 8145
_reflns_number_total 9858
_reflns_threshold_expression F^2^>2.0\s(F^2^)
_cod_data_source_file om200345h_si_003.cif
_cod_data_source_block Compound-4f
_cod_original_cell_volume 8622.5(19)
_cod_original_formula_sum 'C44.50 H47 Cl P2 Pt S2'
_cod_database_code 4064805

loop_
_symmetry_equiv_pos_site_id
_symmetry_equiv_pos_as_xyz
1 +X,+Y,+Z
2 1/2-X,1/2+Y,+Z
3 +X,1/2-Y,1/2+Z
4 1/2-X,-Y,1/2+Z
5 -X,-Y,-Z
6 1/2+X,1/2-Y,-Z
7 -X,1/2+Y,1/2-Z
8 1/2+X,+Y,1/2-Z

loop_
_atom_site_label
_atom_site_type_symbol
_atom_site_fract_x
_atom_site_fract_y
_atom_site_fract_z
_atom_site_U_iso_or_equiv
_atom_site_adp_type
_atom_site_occupancy
_atom_site_symmetry_multiplicity
_atom_site_calc_flag
_atom_site_refinement_flags
Pt1 Pt 0.936044(11) 0.172120(13) 0.160768(6) 0.03371(10) Uani 1.0 8 d .
Cl1 Cl 0.1880(5) 0.6756(4) 0.0410(3) 0.1114(19) Uiso 0.5000 8 d .
Cl2 Cl 0.0242(7) 0.7207(7) 0.0403(4) 0.177(4) Uiso 0.5000 8 d .
S1 S 0.87627(10) 0.19348(10) 0.09440(5) 0.0470(4) Uani 1.0 8 d .
S2 S 0.81406(9) 0.13228(11) 0.19295(5) 0.0500(4) Uani 1.0 8 d .
P1 P 1.05336(9) 0.20582(10) 0.12685(5) 0.0417(4) Uani 1.0 8 d .
P2 P 1.00052(8) 0.14908(9) 0.22261(4) 0.0377(3) Uani 1.0 8 d .
C1 C 0.8106(4) 0.1120(5) 0.07946(17) 0.0485(14) Uani 1.0 8 d .
C2 C 0.7362(4) 0.1333(6) 0.06146(19) 0.0624(19) Uani 1.0 8 d .
C3 C 0.6853(5) 0.0688(8) 0.0472(3) 0.085(3) Uani 1.0 8 d .
C4 C 0.7060(6) -0.0100(7) 0.0504(3) 0.089(4) Uani 1.0 8 d .
C5 C 0.7784(6) -0.0306(6) 0.0672(3) 0.077(3) Uani 1.0 8 d .
C6 C 0.8331(5) 0.0280(5) 0.08164(19) 0.0556(17) Uani 1.0 8 d .
C7 C 0.7097(5) 0.2213(6) 0.0573(3) 0.073(3) Uani 1.0 8 d .
C8 C 0.9136(6) 0.0012(5) 0.0975(3) 0.069(2) Uani 1.0 8 d .
C9 C 0.7279(4) 0.1840(4) 0.17254(19) 0.0423(13) Uani 1.0 8 d .
C10 C 0.7227(5) 0.2710(5) 0.1739(3) 0.0555(16) Uani 1.0 8 d .
C11 C 0.6512(7) 0.3069(6) 0.1606(3) 0.070(3) Uani 1.0 8 d .
C12 C 0.5868(6) 0.2615(7) 0.1468(3) 0.077(3) Uani 1.0 8 d .
C13 C 0.5916(5) 0.1795(7) 0.1468(3) 0.073(3) Uani 1.0 8 d .
C14 C 0.6608(4) 0.1364(5) 0.15997(17) 0.0457(14) Uani 1.0 8 d .
C15 C 0.7902(7) 0.3238(5) 0.1900(4) 0.081(3) Uani 1.0 8 d .
C16 C 0.6637(5) 0.0451(5) 0.1589(2) 0.0599(19) Uani 1.0 8 d .
C17 C 1.0532(4) 0.3041(5) 0.0990(3) 0.0504(15) Uani 1.0 8 d .
C18 C 0.9916(4) 0.3603(5) 0.1032(3) 0.0535(15) Uani 1.0 8 d .
C19 C 0.9969(6) 0.4370(5) 0.0842(3) 0.072(3) Uani 1.0 8 d .
C20 C 1.0625(6) 0.4579(6) 0.0614(3) 0.079(3) Uani 1.0 8 d .
C21 C 1.1265(7) 0.4025(7) 0.0573(3) 0.093(4) Uani 1.0 8 d .
C22 C 1.1207(5) 0.3243(6) 0.0750(3) 0.074(3) Uani 1.0 8 d .
C23 C 1.0862(5) 0.1300(5) 0.0893(3) 0.0552(16) Uani 1.0 8 d .
C24 C 1.0657(5) 0.1338(7) 0.0475(3) 0.070(3) Uani 1.0 8 d .
C25 C 1.0902(8) 0.0748(8) 0.0192(3) 0.096(4) Uani 1.0 8 d .
C26 C 1.1363(8) 0.0090(7) 0.0337(4) 0.105(4) Uani 1.0 8 d .
C27 C 1.1549(7) 0.0021(6) 0.0740(4) 0.093(3) Uani 1.0 8 d .
C28 C 1.1319(5) 0.0621(5) 0.1027(3) 0.069(2) Uani 1.0 8 d .
C29 C 1.1463(4) 0.2182(5) 0.15715(19) 0.0498(15) Uani 1.0 8 d .
C30 C 1.1497(5) 0.2939(5) 0.1858(3) 0.0643(19) Uani 1.0 8 d .
C31 C 1.0768(5) 0.3074(5) 0.2138(3) 0.0561(17) Uani 1.0 8 d .
C32 C 1.0595(4) 0.2368(4) 0.2436(2) 0.0481(15) Uani 1.0 8 d .
C33 C 0.9416(4) 0.1218(4) 0.26874(18) 0.0412(13) Uani 1.0 8 d .
C34 C 0.8936(5) 0.1830(5) 0.2869(3) 0.0582(17) Uani 1.0 8 d .
C35 C 0.8542(6) 0.1680(6) 0.3248(3) 0.072(3) Uani 1.0 8 d .
C36 C 0.8621(6) 0.0927(7) 0.3434(3) 0.077(3) Uani 1.0 8 d .
C37 C 0.9080(6) 0.0311(6) 0.3254(3) 0.070(2) Uani 1.0 8 d .
C38 C 0.9481(5) 0.0457(5) 0.2880(3) 0.0541(16) Uani 1.0 8 d .
C39 C 1.0668(4) 0.0605(4) 0.21668(19) 0.0418(13) Uani 1.0 8 d .
C40 C 1.1470(4) 0.0571(5) 0.2300(3) 0.0552(16) Uani 1.0 8 d .
C41 C 1.1930(5) -0.0120(6) 0.2232(3) 0.073(3) Uani 1.0 8 d .
C42 C 1.1605(6) -0.0785(6) 0.2043(3) 0.082(3) Uani 1.0 8 d .
C43 C 1.0785(6) -0.0779(6) 0.1923(3) 0.076(3) Uani 1.0 8 d .
C44 C 1.0332(5) -0.0084(5) 0.1975(3) 0.0578(17) Uani 1.0 8 d .
C45 C 0.1106(13) 0.7388(14) 0.0196(7) 0.098(6) Uiso 0.5000 8 d .
H3 H 0.6347 0.0824 0.0349 0.1015 Uiso 1.0 8 calc R
H4 H 0.6702 -0.0516 0.0409 0.1070 Uiso 1.0 8 calc R
H5 H 0.7924 -0.0871 0.0693 0.0920 Uiso 1.0 8 calc R
H7A H 0.7487 0.2513 0.0400 0.0873 Uiso 1.0 8 calc R
H7B H 0.7069 0.2467 0.0849 0.0873 Uiso 1.0 8 calc R
H7C H 0.6561 0.2234 0.0442 0.0873 Uiso 1.0 8 calc R
H8A H 0.9228 0.0250 0.1251 0.0828 Uiso 1.0 8 calc R
H8B H 0.9561 0.0198 0.0784 0.0828 Uiso 1.0 8 calc R
H8C H 0.9149 -0.0590 0.0995 0.0828 Uiso 1.0 8 calc R
H11 H 0.6467 0.3652 0.1610 0.0835 Uiso 1.0 8 calc R
H12 H 0.5390 0.2882 0.1374 0.0923 Uiso 1.0 8 calc R
H13 H 0.5461 0.1488 0.1374 0.0872 Uiso 1.0 8 calc R
H15A H 0.7714 0.3547 0.2143 0.0969 Uiso 1.0 8 calc R
H15B H 0.8072 0.3623 0.1682 0.0969 Uiso 1.0 8 calc R
H15C H 0.8361 0.2889 0.1979 0.0969 Uiso 1.0 8 calc R
H16A H 0.6560 0.0260 0.1303 0.0718 Uiso 1.0 8 calc R
H16B H 0.6205 0.0228 0.1766 0.0718 Uiso 1.0 8 calc R
H16C H 0.7164 0.0262 0.1692 0.0718 Uiso 1.0 8 calc R
H18 H 0.9450 0.3468 0.1192 0.0642 Uiso 1.0 8 calc R
H19 H 0.9538 0.4752 0.0873 0.0868 Uiso 1.0 8 calc R
H20 H 1.0650 0.5102 0.0482 0.0943 Uiso 1.0 8 calc R
H21 H 1.1739 0.4179 0.0425 0.1112 Uiso 1.0 8 calc R
H22 H 1.1625 0.2851 0.0706 0.0886 Uiso 1.0 8 calc R
H24 H 1.0337 0.1786 0.0379 0.0835 Uiso 1.0 8 calc R
H25 H 1.0760 0.0790 -0.0094 0.1157 Uiso 1.0 8 calc R
H26 H 1.1548 -0.0316 0.0147 0.1265 Uiso 1.0 8 calc R
H27 H 1.1845 -0.0446 0.0833 0.1112 Uiso 1.0 8 calc R
H28 H 1.1470 0.0570 0.1311 0.0827 Uiso 1.0 8 calc R
H29A H 1.1537 0.1684 0.1745 0.0597 Uiso 1.0 8 calc R
H29B H 1.1925 0.2211 0.1376 0.0597 Uiso 1.0 8 calc R
H30A H 1.1985 0.2891 0.2035 0.0771 Uiso 1.0 8 calc R
H30B H 1.1567 0.3434 0.1682 0.0771 Uiso 1.0 8 calc R
H31A H 1.0284 0.3164 0.1962 0.0674 Uiso 1.0 8 calc R
H31B H 1.0856 0.3581 0.2303 0.0674 Uiso 1.0 8 calc R
H32A H 1.0298 0.2592 0.2679 0.0578 Uiso 1.0 8 calc R
H32B H 1.1119 0.2154 0.2539 0.0578 Uiso 1.0 8 calc R
H34 H 0.8877 0.2348 0.2736 0.0699 Uiso 1.0 8 calc R
H35 H 0.8223 0.2097 0.3374 0.0861 Uiso 1.0 8 calc R
H36 H 0.8357 0.0826 0.3692 0.0926 Uiso 1.0 8 calc R
H37 H 0.9121 -0.0211 0.3384 0.0839 Uiso 1.0 8 calc R
H38 H 0.9799 0.0036 0.2756 0.0649 Uiso 1.0 8 calc R
H40 H 1.1702 0.1030 0.2439 0.0662 Uiso 1.0 8 calc R
H41 H 1.2480 -0.0131 0.2318 0.0874 Uiso 1.0 8 calc R
H42 H 1.1930 -0.1257 0.1992 0.0984 Uiso 1.0 8 calc R
H43 H 1.0548 -0.1258 0.1805 0.0911 Uiso 1.0 8 calc R
H44 H 0.9787 -0.0070 0.1880 0.0694 Uiso 1.0 8 calc R
H45A H 0.1249 0.7973 0.0240 0.1178 Uiso 0.5000 8 calc R
H45B H 0.1072 0.7291 -0.0107 0.1178 Uiso 0.5000 8 calc R

loop_
_atom_site_aniso_label
_atom_site_aniso_U_11
_atom_site_aniso_U_22
_atom_site_aniso_U_33
_atom_site_aniso_U_12
_atom_site_aniso_U_13
_atom_site_aniso_U_23
Pt1 0.02849(14) 0.04044(14) 0.03221(14) -0.00125(7) -0.00047(7) 0.00175(7)
S1 0.0449(8) 0.0588(9) 0.0372(7) -0.0080(7) -0.0059(6) 0.0083(7)
S2 0.0338(7) 0.0682(10) 0.0481(8) -0.0042(7) 0.0000(6) 0.0184(7)
P1 0.0331(7) 0.0538(9) 0.0382(8) 0.0007(6) 0.0032(6) 0.0055(7)
P2 0.0345(7) 0.0443(7) 0.0342(7) 0.0001(6) -0.0016(6) 0.0006(6)
C1 0.047(4) 0.068(4) 0.030(3) -0.010(3) 0.001(3) -0.004(3)
C2 0.044(4) 0.109(6) 0.034(3) -0.007(4) -0.001(3) -0.004(4)
C3 0.056(5) 0.149(10) 0.049(5) -0.021(6) -0.001(4) -0.025(5)
C4 0.075(6) 0.113(8) 0.080(7) -0.037(6) 0.013(5) -0.048(6)
C5 0.086(6) 0.079(6) 0.065(5) -0.030(5) 0.023(5) -0.030(4)
C6 0.063(4) 0.067(4) 0.037(3) -0.018(4) 0.012(3) -0.010(3)
C7 0.055(5) 0.110(7) 0.054(5) 0.010(5) -0.010(4) 0.010(5)
C8 0.092(6) 0.052(4) 0.063(5) -0.002(4) -0.005(5) -0.002(4)
C9 0.036(3) 0.055(4) 0.037(3) 0.001(3) 0.002(3) 0.005(3)
C10 0.058(4) 0.059(4) 0.050(4) 0.004(3) 0.012(3) 0.004(3)
C11 0.084(7) 0.068(5) 0.056(5) 0.031(5) 0.011(4) 0.016(4)
C12 0.059(5) 0.109(8) 0.062(5) 0.044(5) 0.009(4) 0.024(5)
C13 0.032(4) 0.135(9) 0.051(5) 0.007(4) -0.001(3) 0.002(5)
C14 0.033(3) 0.065(4) 0.040(3) -0.017(3) 0.003(3) -0.001(3)
C15 0.092(7) 0.058(5) 0.092(7) -0.016(4) 0.014(6) -0.019(4)
C16 0.054(4) 0.074(5) 0.051(4) -0.017(4) 0.005(3) -0.008(3)
C17 0.042(4) 0.060(4) 0.050(4) -0.006(3) 0.000(3) 0.011(3)
C18 0.050(4) 0.057(4) 0.054(4) -0.004(3) -0.001(3) 0.000(3)
C19 0.088(6) 0.054(4) 0.074(6) 0.002(4) -0.014(5) 0.011(4)
C20 0.105(8) 0.066(5) 0.065(6) -0.019(5) -0.009(5) 0.026(5)
C21 0.082(7) 0.119(8) 0.077(6) -0.030(6) 0.007(5) 0.044(6)
C22 0.054(5) 0.105(7) 0.062(5) -0.004(4) 0.009(4) 0.033(5)
C23 0.045(4) 0.069(5) 0.051(4) 0.000(4) 0.010(3) 0.006(4)
C24 0.072(6) 0.090(6) 0.047(4) 0.015(4) 0.005(4) -0.004(4)
C25 0.120(9) 0.116(9) 0.053(5) 0.011(7) 0.018(6) -0.011(5)
C26 0.120(9) 0.095(8) 0.101(9) 0.007(7) 0.050(8) -0.024(7)
C27 0.111(8) 0.079(6) 0.088(7) 0.034(6) 0.029(6) -0.003(5)
C28 0.065(5) 0.077(5) 0.064(5) 0.016(4) 0.017(4) 0.001(4)
C29 0.029(3) 0.067(5) 0.054(4) 0.006(3) 0.003(3) 0.009(3)
C30 0.049(4) 0.083(5) 0.060(5) -0.023(4) -0.005(4) 0.015(4)
C31 0.065(5) 0.042(4) 0.061(5) -0.012(3) -0.005(4) -0.004(3)
C32 0.056(4) 0.048(4) 0.041(4) -0.008(3) -0.003(3) -0.007(3)
C33 0.037(3) 0.051(4) 0.035(3) -0.003(3) 0.000(2) 0.001(3)
C34 0.048(4) 0.077(5) 0.049(4) 0.016(4) 0.006(3) 0.009(4)
C35 0.058(5) 0.103(7) 0.055(5) 0.011(4) 0.018(4) 0.002(4)
C36 0.062(5) 0.119(8) 0.050(5) -0.021(5) 0.014(4) 0.009(5)
C37 0.072(5) 0.081(6) 0.056(5) -0.017(5) 0.008(4) 0.017(4)
C38 0.061(4) 0.056(4) 0.045(4) -0.008(3) 0.001(3) 0.007(3)
C39 0.037(3) 0.051(4) 0.037(3) 0.002(3) 0.000(2) 0.007(3)
C40 0.041(4) 0.069(5) 0.055(4) -0.001(3) -0.007(3) 0.014(4)
C41 0.044(4) 0.091(6) 0.084(6) 0.019(4) -0.002(4) 0.029(5)
C42 0.083(6) 0.074(6) 0.089(7) 0.036(5) 0.011(5) 0.011(5)
C43 0.090(6) 0.060(5) 0.078(6) 0.022(4) -0.008(5) -0.007(4)
C44 0.060(4) 0.055(4) 0.058(4) 0.011(4) -0.009(4) -0.005(3)

loop_
_atom_type_symbol
_atom_type_description
_atom_type_scat_dispersion_real
_atom_type_scat_dispersion_imag
_atom_type_scat_source
C C 0.0033 0.0016
;
International Tables for Crystallography
(1992, Vol. C, Tables 4.2.6.8 and 6.1.1.4)
;
H H 0.0000 0.0000
;
International Tables for Crystallography
(1992, Vol. C, Table 6.1.1.4)
;
P P 0.1023 0.0942
;
International Tables for Crystallography
(1992, Vol. C, Tables 4.2.6.8 and 6.1.1.4)
;
Pt Pt -1.7033 8.3905
;
International Tables for Crystallography
(1992, Vol. C, Tables 4.2.6.8 and 6.1.1.4)
;
S S 0.1246 0.1234
;
International Tables for Crystallography
(1992, Vol. C, Tables 4.2.6.8 and 6.1.1.4)
;
Cl Cl 0.1484 0.1585
;
International Tables for Crystallography
(1992, Vol. C, Tables 4.2.6.8 and 6.1.1.4)
;

loop_
_geom_angle_atom_site_label_1
_geom_angle_atom_site_label_2
_geom_angle_atom_site_label_3
_geom_angle
_geom_angle_publ_flag
S1 Pt1 S2 94.57(6) yes
S1 Pt1 P1 83.60(6) yes
S1 Pt1 P2 176.54(6) yes
S2 Pt1 P1 177.01(6) yes
S2 Pt1 P2 88.33(6) yes
P1 Pt1 P2 93.42(6) yes
Pt1 S1 C1 112.8(2) yes
Pt1 S2 C9 113.0(2) yes
Pt1 P1 C17 116.1(3) yes
Pt1 P1 C23 114.1(3) yes
Pt1 P1 C29 118.8(2) yes
C17 P1 C23 105.6(4) yes
C17 P1 C29 99.5(4) yes
C23 P1 C29 100.3(4) yes
Pt1 P2 C32 115.8(2) yes
Pt1 P2 C33 119.83(19) yes
Pt1 P2 C39 108.6(2) yes
C32 P2 C33 99.8(3) yes
C32 P2 C39 109.4(3) yes
C33 P2 C39 102.3(3) yes
S1 C1 C2 117.5(6) yes
S1 C1 C6 123.1(5) yes
C2 C1 C6 119.2(7) yes
C1 C2 C3 118.0(8) yes
C1 C2 C7 121.9(7) yes
C3 C2 C7 120.2(7) yes
C2 C3 C4 122.3(9) yes
C3 C4 C5 119.8(10) yes
C4 C5 C6 122.4(9) yes
C1 C6 C5 118.3(7) yes
C1 C6 C8 122.2(7) yes
C5 C6 C8 119.5(7) yes
S2 C9 C10 120.7(5) yes
S2 C9 C14 118.3(5) yes
C10 C9 C14 120.5(6) yes
C9 C10 C11 117.6(7) yes
C9 C10 C15 122.5(7) yes
C11 C10 C15 119.9(7) yes
C10 C11 C12 122.3(9) yes
C11 C12 C13 119.6(9) yes
C12 C13 C14 123.0(8) yes
C9 C14 C13 116.9(7) yes
C9 C14 C16 122.0(6) yes
C13 C14 C16 121.1(7) yes
P1 C17 C18 122.3(6) yes
P1 C17 C22 118.3(6) yes
C18 C17 C22 119.2(7) yes
C17 C18 C19 120.4(7) yes
C18 C19 C20 121.0(8) yes
C19 C20 C21 119.7(9) yes
C20 C21 C22 119.9(9) yes
C17 C22 C21 119.6(8) yes
P1 C23 C24 122.9(7) yes
P1 C23 C28 119.5(6) yes
C24 C23 C28 117.5(8) yes
C23 C24 C25 122.4(9) yes
C24 C25 C26 118.2(10) yes
C25 C26 C27 121.0(11) yes
C26 C27 C28 121.3(10) yes
C23 C28 C27 119.6(8) yes
P1 C29 C30 116.0(5) yes
C29 C30 C31 116.2(6) yes
C30 C31 C32 114.4(6) yes
P2 C32 C31 116.7(5) yes
P2 C33 C34 117.8(5) yes
P2 C33 C38 122.5(5) yes
C34 C33 C38 119.4(6) yes
C33 C34 C35 120.0(7) yes
C34 C35 C36 119.5(8) yes
C35 C36 C37 121.0(8) yes
C36 C37 C38 119.9(8) yes
C33 C38 C37 120.0(7) yes
P2 C39 C40 124.8(5) yes
P2 C39 C44 116.4(5) yes
C40 C39 C44 118.8(7) yes
C39 C40 C41 120.6(7) yes
C40 C41 C42 120.5(8) yes
C41 C42 C43 119.9(9) yes
C42 C43 C44 119.9(8) yes
C39 C44 C43 120.1(8) yes
Cl1 C45 Cl2 111.9(14) yes
C2 C3 H3 118.851 no
C4 C3 H3 118.847 no
C3 C4 H4 120.114 no
C5 C4 H4 120.110 no
C4 C5 H5 118.819 no
C6 C5 H5 118.809 no
C2 C7 H7A 109.467 no
C2 C7 H7B 109.477 no
C2 C7 H7C 109.465 no
H7A C7 H7B 109.475 no
H7A C7 H7C 109.479 no
H7B C7 H7C 109.464 no
C6 C8 H8A 109.470 no
C6 C8 H8B 109.474 no
C6 C8 H8C 109.472 no
H8A C8 H8B 109.464 no
H8A C8 H8C 109.474 no
H8B C8 H8C 109.473 no
C10 C11 H11 118.830 no
C12 C11 H11 118.831 no
C11 C12 H12 120.199 no
C13 C12 H12 120.216 no
C12 C13 H13 118.508 no
C14 C13 H13 118.496 no
C10 C15 H15A 109.475 no
C10 C15 H15B 109.456 no
C10 C15 H15C 109.482 no
H15A C15 H15B 109.462 no
H15A C15 H15C 109.477 no
H15B C15 H15C 109.475 no
C14 C16 H16A 109.474 no
C14 C16 H16B 109.465 no
C14 C16 H16C 109.464 no
H16A C16 H16B 109.476 no
H16A C16 H16C 109.485 no
H16B C16 H16C 109.464 no
C17 C18 H18 119.785 no
C19 C18 H18 119.774 no
C18 C19 H19 119.524 no
C20 C19 H19 119.510 no
C19 C20 H20 120.135 no
C21 C20 H20 120.131 no
C20 C21 H21 120.067 no
C22 C21 H21 120.060 no
C17 C22 H22 120.180 no
C21 C22 H22 120.176 no
C23 C24 H24 118.826 no
C25 C24 H24 118.820 no
C24 C25 H25 120.891 no
C26 C25 H25 120.894 no
C25 C26 H26 119.514 no
C27 C26 H26 119.519 no
C26 C27 H27 119.347 no
C28 C27 H27 119.331 no
C23 C28 H28 120.224 no
C27 C28 H28 120.204 no
P1 C29 H29A 108.290 no
P1 C29 H29B 108.279 no
C30 C29 H29A 108.282 no
C30 C29 H29B 108.280 no
H29A C29 H29B 107.394 no
C29 C30 H30A 108.233 no
C29 C30 H30B 108.247 no
C31 C30 H30A 108.246 no
C31 C30 H30B 108.255 no
H30A C30 H30B 107.374 no
C30 C31 H31A 108.660 no
C30 C31 H31B 108.668 no
C32 C31 H31A 108.670 no
C32 C31 H31B 108.664 no
H31A C31 H31B 107.600 no
P2 C32 H32A 108.119 no
P2 C32 H32B 108.114 no
C31 C32 H32A 108.117 no
C31 C32 H32B 108.124 no
H32A C32 H32B 107.308 no
C33 C34 H34 119.978 no
C35 C34 H34 119.992 no
C34 C35 H35 120.259 no
C36 C35 H35 120.236 no
C35 C36 H36 119.502 no
C37 C36 H36 119.480 no
C36 C37 H37 120.046 no
C38 C37 H37 120.012 no
C33 C38 H38 119.985 no
C37 C38 H38 119.979 no
C39 C40 H40 119.719 no
C41 C40 H40 119.722 no
C40 C41 H41 119.750 no
C42 C41 H41 119.720 no
C41 C42 H42 120.027 no
C43 C42 H42 120.028 no
C42 C43 H43 120.034 no
C44 C43 H43 120.022 no
C39 C44 H44 119.938 no
C43 C44 H44 119.941 no
Cl1 C45 H45A 109.230 no
Cl1 C45 H45B 109.237 no
Cl2 C45 H45A 109.223 no
Cl2 C45 H45B 109.222 no
H45A C45 H45B 107.920 no

loop_
_geom_bond_atom_site_label_1
_geom_bond_atom_site_label_2
_geom_bond_distance
_geom_bond_publ_flag
Pt1 S1 2.3756(17) yes
Pt1 S2 2.3541(16) yes
Pt1 P1 2.2884(16) yes
Pt1 P2 2.2854(14) yes
Cl1 C45 1.78(3) yes
Cl2 C45 1.60(3) yes
S1 C1 1.777(7) yes
S2 C9 1.777(7) yes
P1 C17 1.831(8) yes
P1 C23 1.807(8) yes
P1 C29 1.827(7) yes
P2 C32 1.853(7) yes
P2 C33 1.828(6) yes
P2 C39 1.818(7) yes
C1 C2 1.401(10) yes
C1 C6 1.416(10) yes
C2 C3 1.419(14) yes
C2 C7 1.502(13) yes
C3 C4 1.330(17) yes
C4 C5 1.354(14) yes
C5 C6 1.391(12) yes
C6 C8 1.489(12) yes
C9 C10 1.417(10) yes
C9 C14 1.411(9) yes
C10 C11 1.385(13) yes
C10 C15 1.498(12) yes
C11 C12 1.366(14) yes
C12 C13 1.337(15) yes
C13 C14 1.405(11) yes
C14 C16 1.486(11) yes
C17 C18 1.374(10) yes
C17 C22 1.397(11) yes
C18 C19 1.391(11) yes
C19 C20 1.350(14) yes
C20 C21 1.395(15) yes
C21 C22 1.395(14) yes
C23 C24 1.388(11) yes
C23 C28 1.406(11) yes
C24 C25 1.382(15) yes
C25 C26 1.393(17) yes
C26 C27 1.337(17) yes
C27 C28 1.395(14) yes
C29 C30 1.537(11) yes
C30 C31 1.520(11) yes
C31 C32 1.523(10) yes
C33 C34 1.400(10) yes
C33 C38 1.387(10) yes
C34 C35 1.401(12) yes
C35 C36 1.369(14) yes
C36 C37 1.383(14) yes
C37 C38 1.392(11) yes
C39 C40 1.393(9) yes
C39 C44 1.394(10) yes
C40 C41 1.373(12) yes
C41 C42 1.350(13) yes
C42 C43 1.407(14) yes
C43 C44 1.365(12) yes
C3 H3 0.950 no
C4 H4 0.950 no
C5 H5 0.950 no
C7 H7A 0.980 no
C7 H7B 0.980 no
C7 H7C 0.980 no
C8 H8A 0.980 no
C8 H8B 0.980 no
C8 H8C 0.980 no
C11 H11 0.950 no
C12 H12 0.950 no
C13 H13 0.950 no
C15 H15A 0.980 no
C15 H15B 0.980 no
C15 H15C 0.980 no
C16 H16A 0.980 no
C16 H16B 0.980 no
C16 H16C 0.980 no
C18 H18 0.950 no
C19 H19 0.950 no
C20 H20 0.950 no
C21 H21 0.950 no
C22 H22 0.950 no
C24 H24 0.950 no
C25 H25 0.950 no
C26 H26 0.950 no
C27 H27 0.950 no
C28 H28 0.950 no
C29 H29A 0.990 no
C29 H29B 0.990 no
C30 H30A 0.990 no
C30 H30B 0.990 no
C31 H31A 0.990 no
C31 H31B 0.990 no
C32 H32A 0.990 no
C32 H32B 0.990 no
C34 H34 0.950 no
C35 H35 0.950 no
C36 H36 0.950 no
C37 H37 0.950 no
C38 H38 0.950 no
C40 H40 0.950 no
C41 H41 0.950 no
C42 H42 0.950 no
C43 H43 0.950 no
C44 H44 0.950 no
C45 H45A 0.990 no
C45 H45B 0.990 no

loop_
_geom_contact_atom_site_label_1
_geom_contact_atom_site_label_2
_geom_contact_distance
_geom_contact_publ_flag
_geom_contact_site_symmetry_2
Pt1 C8 3.463(8) no .
Pt1 C15 3.571(10) no .
Pt1 C44 3.546(7) no .
S1 C7 3.031(8) no .
S1 C8 3.188(8) no .
S1 C9 3.510(7) no .
S1 C17 3.432(7) no .
S1 C18 3.325(7) no .
S2 C15 3.140(8) no .
S2 C16 3.060(8) no .
S2 C33 3.224(6) no .
S2 C34 3.395(8) no .
P1 C31 3.270(8) no .
P2 C29 3.387(7) no .
C1 C4 2.790(13) no .
C1 C9 3.490(9) no .
C2 C5 2.761(13) no .
C2 C14 3.402(9) no .
C3 C6 2.759(12) no .
C7 C12 3.581(12) no .
C7 C13 3.541(12) no .
C8 C23 3.545(12) no .
C9 C12 2.774(11) no .
C10 C13 2.768(11) no .
C11 C14 2.777(12) no .
C17 C20 2.782(12) no .
C17 C24 3.233(13) no .
C17 C30 3.215(11) no .
C18 C21 2.758(13) no .
C19 C22 2.761(13) no .
C22 C23 3.242(12) no .
C22 C24 3.346(14) no .
C22 C29 3.183(11) no .
C23 C26 2.785(14) no .
C24 C27 2.736(14) no .
C25 C28 2.779(13) no .
C28 C29 3.092(11) no .
C29 C32 3.141(9) no .
C29 C39 3.457(10) no .
C29 C40 3.513(10) no .
C32 C34 3.192(10) no .
C32 C40 3.288(10) no .
C33 C36 2.776(10) no .
C33 C44 3.466(10) no .
C34 C37 2.772(12) no .
C35 C38 2.783(12) no .
C38 C39 3.024(10) no .
C38 C44 3.349(11) no .
C39 C42 2.768(12) no .
C40 C43 2.750(12) no .
C41 C44 2.763(11) no .
C3 C21 3.526(13) no 6_455
C5 C25 3.596(14) no 5_755
C5 C26 3.554(15) no 5_755
C12 C32 3.572(11) no 8_455
C16 C40 3.586(10) no 8_455
C21 C3 3.526(13) no 6_555
C25 C5 3.596(14) no 5_755
C26 C5 3.554(15) no 5_755
C29 C35 3.575(11) no 8_555
C32 C12 3.572(11) no 8_555
C35 C29 3.575(11) no 8_455
C40 C16 3.586(10) no 8_555
Pt1 H8A 2.6603 no .
Pt1 H15C 2.7836 no .
Pt1 H18 3.1415 no .
Pt1 H31A 3.0196 no .
Pt1 H44 3.1216 no .
S1 H7A 2.8930 no .
S1 H7B 2.9415 no .
S1 H8A 3.0108 no .
S1 H8B 3.1578 no .
S1 H18 2.8509 no .
S1 H24 3.1786 no .
S2 H8A 3.3188 no .
S2 H15C 2.5776 no .
S2 H16C 2.4804 no .
S2 H34 3.3122 no .
S2 H44 3.5411 no .
P1 H18 2.9169 no .
P1 H22 2.8583 no .
P1 H24 2.9108 no .
P1 H28 2.8742 no .
P1 H30B 3.1101 no .
P1 H31A 2.8920 no .
P2 H29A 2.9809 no .
P2 H31A 2.8863 no .
P2 H34 2.8448 no .
P2 H38 2.9355 no .
P2 H40 2.9781 no .
P2 H44 2.7947 no .
C1 H3 3.2730 no .
C1 H5 3.2674 no .
C1 H7A 2.7892 no .
C1 H7B 2.7847 no .
C1 H7C 3.3265 no .
C1 H8A 2.7540 no .
C1 H8B 2.8307 no .
C1 H8C 3.3315 no .
C1 H16A 3.3376 no .
C1 H16C 3.5622 no .
C2 H4 3.2655 no .
C2 H16A 3.1133 no .
C3 H5 3.1712 no .
C3 H7A 3.1546 no .
C3 H7B 3.1560 no .
C3 H7C 2.5601 no .
C3 H16A 2.8023 no .
C4 H16A 2.7599 no .
C5 H3 3.1751 no .
C5 H8A 3.1560 no .
C5 H8B 3.0657 no .
C5 H8C 2.5212 no .
C5 H16A 3.0061 no .
C5 H16C 3.5564 no .
C6 H4 3.2584 no .
C6 H16A 3.3150 no .
C6 H16C 3.4111 no .
C7 H3 2.6739 no .
C8 H5 2.6236 no .
C8 H44 3.1022 no .
C9 H7B 3.0156 no .
C9 H11 3.2572 no .
C9 H13 3.2576 no .
C9 H15A 3.1638 no .
C9 H15B 3.1826 no .
C9 H15C 2.5995 no .
C9 H16A 3.1402 no .
C9 H16B 3.1674 no .
C9 H16C 2.5752 no .
C10 H7B 2.8999 no .
C10 H12 3.2633 no .
C11 H7B 2.7782 no .
C11 H13 3.1887 no .
C11 H15A 2.7435 no .
C11 H15B 2.7389 no .
C11 H15C 3.2928 no .
C12 H7B 2.8196 no .
C12 H7C 3.5465 no .
C13 H7B 2.9624 no .
C13 H7C 3.5380 no .
C13 H11 3.1862 no .
C13 H16A 2.7632 no .
C13 H16B 2.7633 no .
C13 H16C 3.3121 no .
C14 H7B 3.1014 no .
C14 H12 3.2642 no .
C15 H11 2.6327 no .
C15 H18 3.4416 no .
C15 H34 3.4500 no .
C16 H13 2.6626 no .
C17 H19 3.2516 no .
C17 H21 3.2713 no .
C17 H24 2.8506 no .
C17 H29B 2.9406 no .
C17 H30B 2.8752 no .
C17 H31A 3.1550 no .
C18 H20 3.2441 no .
C18 H22 3.2488 no .
C18 H30B 3.4446 no .
C18 H31A 3.1319 no .
C19 H21 3.2297 no .
C20 H18 3.2357 no .
C20 H22 3.2725 no .
C21 H19 3.2332 no .
C22 H18 3.2500 no .
C22 H20 3.2727 no .
C22 H24 3.0160 no .
C22 H29B 2.8764 no .
C22 H30B 3.0697 no .
C23 H8A 3.3917 no .
C23 H8B 2.8182 no .
C23 H22 2.8811 no .
C23 H25 3.2837 no .
C23 H27 3.2753 no .
C23 H29A 3.0199 no .
C23 H29B 2.7705 no .
C24 H8B 2.7745 no .
C24 H22 3.0258 no .
C24 H26 3.2412 no .
C24 H28 3.2539 no .
C25 H8B 3.0537 no .
C25 H27 3.2303 no .
C26 H8B 3.3081 no .
C26 H24 3.2387 no .
C26 H28 3.2315 no .
C27 H8B 3.2973 no .
C27 H25 3.2318 no .
C28 H8A 3.5755 no .
C28 H8B 3.0819 no .
C28 H24 3.2483 no .
C28 H26 3.2358 no .
C28 H29A 2.9046 no .
C28 H29B 2.9895 no .
C29 H22 2.9974 no .
C29 H28 2.7513 no .
C29 H31A 2.8110 no .
C29 H31B 3.4199 no .
C29 H32B 3.1620 no .
C29 H40 3.3811 no .
C30 H32A 3.3472 no .
C30 H32B 2.6113 no .
C31 H29A 2.8843 no .
C31 H29B 3.4091 no .
C32 H29A 2.9320 no .
C32 H30A 2.7663 no .
C32 H30B 3.3855 no .
C32 H34 2.9936 no .
C32 H40 2.8403 no .
C33 H32A 2.6661 no .
C33 H32B 3.2315 no .
C33 H35 3.2850 no .
C33 H37 3.2641 no .
C33 H44 3.3912 no .
C34 H15C 3.4721 no .
C34 H32A 2.6384 no .
C34 H36 3.2520 no .
C34 H38 3.2667 no .
C35 H37 3.2489 no .
C36 H34 3.2502 no .
C36 H38 3.2591 no .
C37 H35 3.2522 no .
C38 H34 3.2648 no .
C38 H36 3.2576 no .
C38 H44 3.3647 no .
C39 H28 3.0530 no .
C39 H29A 2.6414 no .
C39 H32B 2.8855 no .
C39 H38 2.5505 no .
C39 H41 3.2579 no .
C39 H43 3.2499 no .
C40 H28 3.1777 no .
C40 H29A 2.5436 no .
C40 H32B 2.7474 no .
C40 H38 3.2438 no .
C40 H42 3.2227 no .
C40 H44 3.2598 no .
C41 H28 3.2540 no .
C41 H29A 3.3875 no .
C41 H43 3.2404 no .
C42 H28 3.2310 no .
C42 H40 3.2173 no .
C42 H44 3.2597 no .
C43 H28 3.1540 no .
C43 H38 3.4038 no .
C43 H41 3.2474 no .
C44 H8A 3.0028 no .
C44 H28 3.0341 no .
C44 H29A 3.5730 no .
C44 H38 2.6696 no .
C44 H40 3.2585 no .
C44 H42 3.2540 no .
H3 H4 2.2646 no .
H3 H7A 3.3332 no .
H3 H7B 3.3374 no .
H3 H7C 2.3377 no .
H3 H16A 3.2191 no .
H4 H5 2.2882 no .
H4 H16A 3.1462 no .
H5 H8A 3.3433 no .
H5 H8B 3.2255 no .
H5 H8C 2.2877 no .
H5 H16A 3.5064 no .
H7B H11 3.2671 no .
H7B H12 3.3136 no .
H7B H13 3.5253 no .
H8A H44 2.2808 no .
H8B H24 3.1618 no .
H8B H25 3.5790 no .
H8B H44 3.5674 no .
H8C H44 3.1483 no .
H11 H12 2.3025 no .
H11 H15A 2.6848 no .
H11 H15B 2.6594 no .
H11 H15C 3.5664 no .
H12 H13 2.2684 no .
H13 H16A 2.7071 no .
H13 H16B 2.7012 no .
H13 H16C 3.5942 no .
H15A H34 3.3325 no .
H15B H18 2.7786 no .
H15C H18 3.2420 no .
H15C H31A 3.2050 no .
H15C H34 2.7236 no .
H18 H19 2.3308 no .
H18 H31A 2.8749 no .
H19 H20 2.2952 no .
H20 H21 2.3484 no .
H21 H22 2.3490 no .
H22 H24 2.9372 no .
H22 H29B 2.4409 no .
H22 H30B 3.2762 no .
H24 H25 2.3283 no .
H25 H26 2.3491 no .
H26 H27 2.2706 no .
H27 H28 2.3381 no .
H28 H29A 2.2878 no .
H28 H29B 2.7785 no .
H28 H44 3.4841 no .
H29A H30A 2.2957 no .
H29A H30B 2.8518 no .
H29A H31A 3.2480 no .
H29A H32B 2.7536 no .
H29A H40 2.4861 no .
H29B H30A 2.3929 no .
H29B H30B 2.2954 no .
H30A H31A 2.8519 no .
H30A H31B 2.3381 no .
H30A H32A 3.5024 no .
H30A H32B 2.4705 no .
H30A H40 3.3246 no .
H30B H31A 2.3421 no .
H30B H31B 2.3271 no .
H30B H32B 3.5317 no .
H31A H32A 2.4861 no .
H31A H32B 2.8357 no .
H31B H32A 2.2136 no .
H31B H32B 2.4803 no .
H32A H34 2.3858 no .
H32A H40 3.5222 no .
H32B H40 2.0896 no .
H34 H35 2.3550 no .
H35 H36 2.3156 no .
H36 H37 2.3258 no .
H37 H38 2.3420 no .
H38 H44 2.8227 no .
H40 H41 2.3157 no .
H41 H42 2.2963 no .
H42 H43 2.3587 no .
H43 H44 2.3144 no .
Cl1 H4 3.3275 no 6_455
Cl1 H7A 3.0464 no 5_665
Cl1 H20 3.3770 no 1_455
Cl1 H22 3.1878 no 2_655
Cl1 H36 3.2816 no 7_655
Cl2 H3 3.4580 no 2_555
Cl2 H7C 2.9784 no 2_555
Cl2 H12 3.4667 no 2_555
Cl2 H13 3.5278 no 2_555
Cl2 H20 3.4972 no 1_455
Cl2 H24 3.1491 no 5_665
S1 H45B 2.9816 no 5_665
S2 H40 3.1601 no 8_455
S2 H41 3.5534 no 8_455
C1 H26 3.3443 no 5_755
C2 H21 3.5928 no 6_455
C2 H26 3.4579 no 5_755
C3 H19 3.0405 no 2_645
C3 H21 2.8961 no 6_455
C3 H26 3.3588 no 5_755
C4 H19 2.9019 no 2_645
C4 H21 3.3810 no 6_455
C4 H26 3.1789 no 5_755
C5 H25 3.1377 no 5_755
C5 H26 3.0276 no 5_755
C6 H25 3.2662 no 5_755
C6 H26 3.1021 no 5_755
C7 H5 3.1379 no 2_655
C7 H45B 3.4667 no 5_665
C8 H11 3.1671 no 2_645
C8 H25 3.1226 no 5_755
C9 H32B 3.0840 no 8_455
C9 H40 3.1403 no 8_455
C10 H32B 3.0885 no 8_455
C11 H5 3.5262 no 2_655
C11 H8C 3.1289 no 2_655
C11 H32A 3.1463 no 8_455
C11 H32B 3.1920 no 8_455
C12 H8C 3.2907 no 2_655
C12 H32A 2.8979 no 8_455
C12 H32B 3.3031 no 8_455
C12 H43 3.1599 no 2_655
C13 H32A 3.1997 no 8_455
C13 H32B 3.2618 no 8_455
C14 H32B 3.1553 no 8_455
C14 H40 3.1417 no 8_455
C15 H16B 3.5802 no 2_655
C15 H16C 3.3589 no 2_655
C16 H15B 3.0238 no 2_645
C16 H19 3.2166 no 2_645
C16 H40 3.2644 no 8_455
C17 H37 3.5271 no 7_755
C18 H37 3.1239 no 7_755
C19 H3 3.5792 no 2_655
C19 H4 3.0938 no 2_655
C19 H16A 3.2632 no 2_655
C19 H37 2.9831 no 7_755
C20 H3 3.3811 no 6_555
C20 H36 3.4494 no 7_755
C20 H37 3.2638 no 7_755
C21 H3 2.9765 no 6_555
C21 H27 3.3425 no 2_755
C25 H5 3.4464 no 5_755
C25 H8B 3.5762 no 5_755
C26 H21 3.4750 no 2_745
C26 H45A 3.4601 no 1_645
C27 H21 3.2976 no 2_745
C28 H36 3.4989 no 8_555
C29 H35 2.9134 no 8_555
C30 H35 3.2461 no 8_555
C30 H37 3.2694 no 7_755
C30 H42 2.9384 no 2_755
C31 H37 3.2591 no 7_755
C31 H38 3.3399 no 7_755
C33 H13 3.5024 no 8_555
C34 H13 3.5439 no 8_555
C34 H42 3.4501 no 7_755
C34 H43 3.3889 no 7_755
C35 H13 3.4057 no 8_555
C35 H29A 3.3090 no 8_455
C35 H29B 3.0543 no 8_455
C35 H30A 3.3631 no 8_455
C35 H42 3.5285 no 7_755
C36 H13 3.2288 no 8_555
C36 H29B 3.5447 no 8_455
C36 H41 3.5145 no 8_455
C37 H13 3.2074 no 8_555
C37 H16B 3.5111 no 8_555
C37 H30B 3.2398 no 7_745
C37 H31B 3.3338 no 7_745
C37 H41 3.2955 no 8_455
C38 H13 3.3432 no 8_555
C38 H16B 3.0880 no 8_555
C38 H31B 3.1548 no 7_745
C38 H41 3.4955 no 8_455
C39 H16B 3.5950 no 8_555
C40 H16B 3.0844 no 8_555
C40 H16C 3.4718 no 8_555
C41 H15A 3.0131 no 7_745
C41 H16B 3.4816 no 8_555
C41 H16C 3.5346 no 8_555
C42 H15A 3.0466 no 7_745
C42 H30A 3.1692 no 2_745
C42 H30B 3.4731 no 2_745
C42 H34 3.2159 no 7_745
C43 H12 3.4081 no 2_645
C43 H32A 3.4430 no 7_745
C43 H34 3.2840 no 7_745
C45 H7A 3.0147 no 5_665
C45 H24 3.3012 no 5_665
H3 Cl2 3.4580 no 2_545
H3 C19 3.5792 no 2_645
H3 C20 3.3811 no 6_455
H3 C21 2.9765 no 6_455
H3 H19 2.8286 no 2_645
H3 H20 3.5244 no 2_645
H3 H20 3.2750 no 6_455
H3 H21 2.5703 no 6_455
H4 Cl1 3.3275 no 6_555
H4 C19 3.0938 no 2_645
H4 H7A 3.4717 no 2_645
H4 H18 3.5588 no 2_645
H4 H19 2.5688 no 2_645
H4 H20 3.4168 no 6_455
H4 H21 3.4515 no 6_455
H4 H45B 3.2158 no 6_555
H5 C7 3.1379 no 2_645
H5 C11 3.5262 no 2_645
H5 C25 3.4464 no 5_755
H5 H7A 2.8712 no 2_645
H5 H7B 2.7471 no 2_645
H5 H7C 3.2962 no 2_645
H5 H11 3.2075 no 2_645
H5 H25 2.9049 no 5_755
H5 H26 3.4303 no 5_755
H7A Cl1 3.0464 no 5_665
H7A C45 3.0147 no 5_665
H7A H4 3.4717 no 2_655
H7A H5 2.8712 no 2_655
H7A H45A 3.0351 no 5_665
H7A H45B 2.5768 no 5_665
H7B H5 2.7471 no 2_655
H7C Cl2 2.9784 no 2_545
H7C H5 3.2962 no 2_655
H8A H11 3.0649 no 2_645
H8B C25 3.5762 no 5_755
H8B H25 2.7896 no 5_755
H8B H26 3.5125 no 5_755
H8C C11 3.1289 no 2_645
H8C C12 3.2907 no 2_645
H8C H11 2.5402 no 2_645
H8C H12 2.8702 no 2_645
H8C H25 2.9179 no 5_755
H11 C8 3.1671 no 2_655
H11 H5 3.2075 no 2_655
H11 H8A 3.0649 no 2_655
H11 H8C 2.5402 no 2_655
H11 H16C 3.4686 no 2_655
H11 H32A 3.4522 no 8_455
H11 H43 3.3861 no 2_655
H11 H44 3.0577 no 2_655
H12 Cl2 3.4667 no 2_545
H12 C43 3.4081 no 2_655
H12 H8C 2.8702 no 2_655
H12 H32A 3.0849 no 8_455
H12 H43 2.5047 no 2_655
H13 Cl2 3.5278 no 2_545
H13 C33 3.5024 no 8_455
H13 C34 3.5439 no 8_455
H13 C35 3.4057 no 8_455
H13 C36 3.2288 no 8_455
H13 C37 3.2074 no 8_455
H13 C38 3.3432 no 8_455
H13 H19 3.2487 no 2_645
H13 H32A 3.5431 no 8_455
H15A C41 3.0131 no 7_755
H15A C42 3.0466 no 7_755
H15A H16B 3.4807 no 2_655
H15A H16C 3.1489 no 2_655
H15A H30A 3.0912 no 8_455
H15A H31B 3.5463 no 8_455
H15A H41 2.7795 no 7_755
H15A H42 2.8588 no 7_755
H15B C16 3.0238 no 2_655
H15B H16A 2.9882 no 2_655
H15B H16B 2.8808 no 2_655
H15B H16C 2.6923 no 2_655
H16A C19 3.2632 no 2_645
H16A H15B 2.9882 no 2_645
H16A H18 3.3750 no 2_645
H16A H19 2.4226 no 2_645
H16B C15 3.5802 no 2_645
H16B C37 3.5111 no 8_455
H16B C38 3.0880 no 8_455
H16B C39 3.5950 no 8_455
H16B C40 3.0844 no 8_455
H16B C41 3.4816 no 8_455
H16B H15A 3.4807 no 2_645
H16B H15B 2.8808 no 2_645
H16B H18 3.5734 no 2_645
H16B H19 3.2161 no 2_645
H16B H37 3.5461 no 8_455
H16B H38 2.8003 no 8_455
H16B H40 2.9838 no 8_455
H16C C15 3.3589 no 2_645
H16C C40 3.4718 no 8_455
H16C C41 3.5346 no 8_455
H16C H11 3.4686 no 2_645
H16C H15A 3.1489 no 2_645
H16C H15B 2.6923 no 2_645
H16C H40 3.1525 no 8_455
H16C H41 3.2864 no 8_455
H18 H4 3.5588 no 2_655
H18 H16A 3.3750 no 2_655
H18 H16B 3.5734 no 2_655
H18 H37 3.4684 no 7_755
H19 C3 3.0405 no 2_655
H19 C4 2.9019 no 2_655
H19 C16 3.2166 no 2_655
H19 H3 2.8286 no 2_655
H19 H4 2.5688 no 2_655
H19 H13 3.2487 no 2_655
H19 H16A 2.4226 no 2_655
H19 H16B 3.2161 no 2_655
H19 H37 3.2553 no 7_755
H20 Cl1 3.3770 no 1_655
H20 Cl2 3.4972 no 1_655
H20 H3 3.5244 no 2_655
H20 H3 3.2750 no 6_555
H20 H4 3.4168 no 6_555
H20 H36 3.3327 no 7_755
H21 C2 3.5928 no 6_555
H21 C3 2.8961 no 6_555
H21 C4 3.3810 no 6_555
H21 C26 3.4750 no 2_755
H21 C27 3.2976 no 2_755
H21 H3 2.5703 no 6_555
H21 H4 3.4515 no 6_555
H21 H26 3.0760 no 2_755
H21 H27 2.7486 no 2_755
H22 Cl1 3.1878 no 2_645
H24 Cl2 3.1491 no 5_665
H24 C45 3.3012 no 5_665
H24 H45A 3.3120 no 5_665
H24 H45B 2.9024 no 5_665
H25 C5 3.1377 no 5_755
H25 C6 3.2662 no 5_755
H25 C8 3.1226 no 5_755
H25 H5 2.9049 no 5_755
H25 H8B 2.7896 no 5_755
H25 H8C 2.9179 no 5_755
H26 C1 3.3443 no 5_755
H26 C2 3.4579 no 5_755
H26 C3 3.3588 no 5_755
H26 C4 3.1789 no 5_755
H26 C5 3.0276 no 5_755
H26 C6 3.1021 no 5_755
H26 H5 3.4303 no 5_755
H26 H8B 3.5125 no 5_755
H26 H21 3.0760 no 2_745
H26 H45A 2.8407 no 1_645
H27 C21 3.3425 no 2_745
H27 H21 2.7486 no 2_745
H27 H36 3.5819 no 8_555
H27 H45A 3.3475 no 1_645
H28 H36 3.1424 no 8_555
H29A C35 3.3090 no 8_555
H29A H35 2.8867 no 8_555
H29A H36 3.5976 no 8_555
H29B C35 3.0543 no 8_555
H29B C36 3.5447 no 8_555
H29B H35 2.2945 no 8_555
H29B H36 3.2717 no 8_555
H30A C35 3.3631 no 8_555
H30A C42 3.1692 no 2_755
H30A H15A 3.0912 no 8_555
H30A H34 3.3268 no 8_555
H30A H35 2.7518 no 8_555
H30A H41 3.4555 no 2_755
H30A H42 2.2680 no 2_755
H30B C37 3.2398 no 7_755
H30B C42 3.4731 no 2_755
H30B H35 3.4960 no 8_555
H30B H37 2.4873 no 7_755
H30B H41 3.4780 no 2_755
H30B H42 2.7209 no 2_755
H31A H37 3.0294 no 7_755
H31A H38 3.1778 no 7_755
H31B C37 3.3338 no 7_755
H31B C38 3.1548 no 7_755
H31B H15A 3.5463 no 8_555
H31B H37 2.9544 no 7_755
H31B H38 2.6065 no 7_755
H31B H41 3.4528 no 2_755
H31B H44 3.5828 no 7_755
H32A C11 3.1463 no 8_555
H32A C12 2.8979 no 8_555
H32A C13 3.1997 no 8_555
H32A C43 3.4430 no 7_755
H32A H11 3.4522 no 8_555
H32A H12 3.0849 no 8_555
H32A H13 3.5431 no 8_555
H32A H43 2.8634 no 7_755
H32B C9 3.0840 no 8_555
H32B C10 3.0885 no 8_555
H32B C11 3.1920 no 8_555
H32B C12 3.3031 no 8_555
H32B C13 3.2618 no 8_555
H32B C14 3.1553 no 8_555
H34 C42 3.2159 no 7_755
H34 C43 3.2840 no 7_755
H34 H30A 3.3268 no 8_455
H34 H42 2.7704 no 7_755
H34 H43 2.8664 no 7_755
H35 C29 2.9134 no 8_455
H35 C30 3.2461 no 8_455
H35 H29A 2.8867 no 8_455
H35 H29B 2.2945 no 8_455
H35 H30A 2.7518 no 8_455
H35 H30B 3.4960 no 8_455
H35 H42 2.9345 no 7_755
H35 H43 3.4072 no 7_755
H36 Cl1 3.2816 no 7_645
H36 C20 3.4494 no 7_745
H36 C28 3.4989 no 8_455
H36 H20 3.3327 no 7_745
H36 H27 3.5819 no 8_455
H36 H28 3.1424 no 8_455
H36 H29A 3.5976 no 8_455
H36 H29B 3.2717 no 8_455
H37 C17 3.5271 no 7_745
H37 C18 3.1239 no 7_745
H37 C19 2.9831 no 7_745
H37 C20 3.2638 no 7_745
H37 C30 3.2694 no 7_745
H37 C31 3.2591 no 7_745
H37 H16B 3.5461 no 8_555
H37 H18 3.4684 no 7_745
H37 H19 3.2553 no 7_745
H37 H30B 2.4873 no 7_745
H37 H31A 3.0294 no 7_745
H37 H31B 2.9544 no 7_745
H37 H41 3.5279 no 8_455
H38 C31 3.3399 no 7_745
H38 H16B 2.8003 no 8_555
H38 H31A 3.1778 no 7_745
H38 H31B 2.6065 no 7_745
H40 S2 3.1601 no 8_555
H40 C9 3.1403 no 8_555
H40 C14 3.1417 no 8_555
H40 C16 3.2644 no 8_555
H40 H16B 2.9838 no 8_555
H40 H16C 3.1525 no 8_555
H41 S2 3.5534 no 8_555
H41 C36 3.5145 no 8_555
H41 C37 3.2955 no 8_555
H41 C38 3.4955 no 8_555
H41 H15A 2.7795 no 7_745
H41 H16C 3.2864 no 8_555
H41 H30A 3.4555 no 2_745
H41 H30B 3.4780 no 2_745
H41 H31B 3.4528 no 2_745
H41 H37 3.5279 no 8_555
H42 C30 2.9384 no 2_745
H42 C34 3.4501 no 7_745
H42 C35 3.5285 no 7_745
H42 H15A 2.8588 no 7_745
H42 H30A 2.2680 no 2_745
H42 H30B 2.7209 no 2_745
H42 H34 2.7704 no 7_745
H42 H35 2.9345 no 7_745
H43 C12 3.1599 no 2_645
H43 C34 3.3889 no 7_745
H43 H11 3.3861 no 2_645
H43 H12 2.5047 no 2_645
H43 H32A 2.8634 no 7_745
H43 H34 2.8664 no 7_745
H43 H35 3.4072 no 7_745
H44 H11 3.0577 no 2_645
H44 H31B 3.5828 no 7_745
H45A C26 3.4601 no 1_465
H45A H7A 3.0351 no 5_665
H45A H24 3.3120 no 5_665
H45A H26 2.8407 no 1_465
H45A H27 3.3475 no 1_465
H45B S1 2.9816 no 5_665
H45B C7 3.4667 no 5_665
H45B H4 3.2158 no 6_455
H45B H7A 2.5768 no 5_665
H45B H24 2.9024 no 5_665

loop_
_geom_torsion_atom_site_label_1
_geom_torsion_atom_site_label_2
_geom_torsion_atom_site_label_3
_geom_torsion_atom_site_label_4
_geom_torsion
_geom_torsion_publ_flag
S1 Pt1 S2 C9 -33.62(9) no
S2 Pt1 S1 C1 -46.01(9) no
S1 Pt1 P1 C17 54.53(9) no
S1 Pt1 P1 C23 -68.68(9) no
S1 Pt1 P1 C29 173.24(10) no
P1 Pt1 S1 C1 131.61(9) no
S2 Pt1 P2 C32 -124.75(8) no
S2 Pt1 P2 C33 -5.06(9) no
S2 Pt1 P2 C39 111.79(8) no
P2 Pt1 S2 C9 148.27(9) no
P1 Pt1 P2 C32 57.68(8) no
P1 Pt1 P2 C33 177.37(9) no
P1 Pt1 P2 C39 -65.78(8) no
P2 Pt1 P1 C17 -127.24(9) no
P2 Pt1 P1 C23 109.55(8) no
P2 Pt1 P1 C29 -8.53(9) no
Pt1 S1 C1 C2 136.4(3) no
Pt1 S1 C1 C6 -49.2(5) no
Pt1 S2 C9 C10 -59.0(5) no
Pt1 S2 C9 C14 129.1(4) no
Pt1 P1 C17 C18 9.6(7) no
Pt1 P1 C17 C22 -174.7(4) no
Pt1 P1 C23 C24 93.3(6) no
Pt1 P1 C23 C28 -84.2(5) no
Pt1 P1 C29 C30 -69.7(5) no
C17 P1 C23 C24 -35.4(6) no
C17 P1 C23 C28 147.1(5) no
C23 P1 C17 C18 137.1(6) no
C23 P1 C17 C22 -47.2(6) no
C17 P1 C29 C30 57.3(5) no
C29 P1 C17 C18 -119.2(6) no
C29 P1 C17 C22 56.5(6) no
C23 P1 C29 C30 165.3(4) no
C29 P1 C23 C24 -138.5(6) no
C29 P1 C23 C28 44.1(6) no
Pt1 P2 C32 C31 -14.4(5) no
Pt1 P2 C33 C34 -71.0(5) no
Pt1 P2 C33 C38 114.4(4) no
Pt1 P2 C39 C40 133.4(4) no
Pt1 P2 C39 C44 -46.9(5) no
C32 P2 C33 C34 56.4(5) no
C32 P2 C33 C38 -118.1(5) no
C33 P2 C32 C31 -144.5(4) no
C32 P2 C39 C40 6.1(6) no
C32 P2 C39 C44 -174.2(4) no
C39 P2 C32 C31 108.7(4) no
C33 P2 C39 C40 -99.0(5) no
C33 P2 C39 C44 80.7(5) no
C39 P2 C33 C34 168.9(4) no
C39 P2 C33 C38 -5.6(5) no
S1 C1 C2 C3 176.4(4) no
S1 C1 C2 C7 -3.9(8) no
S1 C1 C6 C5 -176.9(4) no
S1 C1 C6 C8 1.2(8) no
C2 C1 C6 C5 -2.6(9) no
C2 C1 C6 C8 175.5(5) no
C6 C1 C2 C3 1.8(9) no
C6 C1 C2 C7 -178.5(5) no
C1 C2 C3 C4 0.0(11) no
C7 C2 C3 C4 -179.7(6) no
C2 C3 C4 C5 -1.0(13) no
C3 C4 C5 C6 0.1(14) no
C4 C5 C6 C1 1.7(12) no
C4 C5 C6 C8 -176.5(8) no
S2 C9 C10 C11 -174.9(4) no
S2 C9 C10 C15 3.7(9) no
S2 C9 C14 C13 175.6(4) no
S2 C9 C14 C16 -6.9(8) no
C10 C9 C14 C13 3.7(9) no
C10 C9 C14 C16 -178.8(5) no
C14 C9 C10 C11 -3.2(9) no
C14 C9 C10 C15 175.4(5) no
C9 C10 C11 C12 0.7(11) no
C15 C10 C11 C12 -178.0(7) no
C10 C11 C12 C13 1.2(13) no
C11 C12 C13 C14 -0.6(13) no
C12 C13 C14 C9 -1.8(11) no
C12 C13 C14 C16 -179.3(7) no
P1 C17 C18 C19 174.7(5) no
P1 C17 C22 C21 -172.7(5) no
C18 C17 C22 C21 3.2(11) no
C22 C17 C18 C19 -1.0(11) no
C17 C18 C19 C20 -0.1(12) no
C18 C19 C20 C21 -1.0(13) no
C19 C20 C21 C22 3.2(14) no
C20 C21 C22 C17 -4.3(13) no
P1 C23 C24 C25 -179.0(5) no
P1 C23 C28 C27 177.9(5) no
C24 C23 C28 C27 0.2(11) no
C28 C23 C24 C25 -1.5(12) no
C23 C24 C25 C26 0.8(15) no
C24 C25 C26 C27 1.4(17) no
C25 C26 C27 C28 -2.7(18) no
C26 C27 C28 C23 1.8(15) no
P1 C29 C30 C31 49.3(8) no
C29 C30 C31 C32 59.4(9) no
C30 C31 C32 P2 -83.1(7) no
P2 C33 C34 C35 -173.1(4) no
P2 C33 C38 C37 173.5(4) no
C34 C33 C38 C37 -0.9(10) no
C38 C33 C34 C35 1.6(10) no
C33 C34 C35 C36 -1.0(11) no
C34 C35 C36 C37 -0.4(13) no
C35 C36 C37 C38 1.1(13) no
C36 C37 C38 C33 -0.4(12) no
P2 C39 C40 C41 -178.4(4) no
P2 C39 C44 C43 -179.2(5) no
C40 C39 C44 C43 0.6(10) no
C44 C39 C40 C41 1.9(10) no
C39 C40 C41 C42 -1.5(12) no
C40 C41 C42 C43 -1.3(14) no
C41 C42 C43 C44 3.8(14) no
C42 C43 C44 C39 -3.3(13) no
